data_2206558
loop_
_publ_author_name
'Duggan, Peter J.'
'Fallon, Gary D.'
'Liepa, Andris J.'

_publ_section_title
;Methyl
 2-(3,5-dichlorophenyl)-5-dimethylamino-3-methyl-1,1-dioxo-1,2,3,4-tetrahydro-1\l^6^,2,4,6-thiatriazine-3-carboxylate
;
_journal_coeditor_code SU6207
_journal_issue 8
_journal_name_full 'Acta Crystallographica Section E'
_journal_page_first o2694
_journal_page_last o2695
_journal_paper_doi 10.1107/S1600536805022713
_journal_volume 61
_journal_year 2005
_chemical_formula_iupac 'C13 H16 Cl2 N4 O4 S1'
_chemical_formula_moiety 'C13 H16 Cl2 N4 O4 S1'
_chemical_formula_sum 'C13 H16 Cl2 N4 O4 S'
_chemical_formula_weight 395.26
_chemical_name_systematic
;
Methyl
2-(3,5-dichlorophenyl)-5-dimethylamino-3-methyl-1,1-dioxo-1,2,3,4-tetrahydro-
1\l^6^-1,2,4,6-thiatriazine-3-carboxylate
;
_space_group_IT_number 2
_symmetry_cell_setting triclinic
_symmetry_space_group_name_Hall '-P 1'
_symmetry_space_group_name_H-M 'P -1'
_cell_angle_alpha 81.3584(8)
_cell_angle_beta 88.7526(9)
_cell_angle_gamma 79.765(2)
_cell_formula_units_Z 2
_cell_length_a 6.42260(10)
_cell_length_b 9.7869(2)
_cell_length_c 13.9309(4)
_cell_measurement_reflns_used 14533
_cell_measurement_temperature 123(2)
_cell_measurement_theta_max 28.2
_cell_measurement_theta_min 3.5
_cell_volume 851.93(3)
_computing_cell_refinement 'SCALEPACK (Otwinowski & Minor, 1997)'
_computing_data_collection 'COLLECT (Nonius, 2000)'
_computing_data_reduction 'SCALEPACK and DENZO (Otwinowski & Minor, 1997)'
_computing_molecular_graphics 'ORTEP-3 for Windows (Farrugia, 1997)'
_computing_publication_material 'WinGX (Farrugia, 1999)'
_computing_structure_refinement 'SHELXL97 (Sheldrick, 1997)'
_computing_structure_solution 'SHELXS97 (Sheldrick, 1997)'
_diffrn_measured_fraction_theta_full 0.996
_diffrn_measured_fraction_theta_max 0.983
_diffrn_measurement_device '95mm CCD camera on \k-goniostat'
_diffrn_measurement_device_type 'Nonius KappaCCD area-detector'
_diffrn_measurement_method 'CCD rotation images, thick slices, \w and \f'
_diffrn_radiation_type MoK\a
_diffrn_radiation_wavelength 0.71073
_diffrn_reflns_av_R_equivalents 0.0289
_diffrn_reflns_limit_h_max 8
_diffrn_reflns_limit_h_min -8
_diffrn_reflns_limit_k_max 12
_diffrn_reflns_limit_k_min -12
_diffrn_reflns_limit_l_max 18
_diffrn_reflns_limit_l_min -18
_diffrn_reflns_number 14510
_diffrn_reflns_theta_full 27.5
_diffrn_reflns_theta_max 28.19
_diffrn_reflns_theta_min 3.54
_diffrn_standards_decay_% <0.1
_diffrn_standards_number 0
_exptl_absorpt_coefficient_mu 0.53
_exptl_absorpt_correction_type none
_exptl_crystal_colour colourless
_exptl_crystal_density_diffrn 1.541
_exptl_crystal_density_method 'not measured'
_exptl_crystal_description acicular
_exptl_crystal_F_000 408
_exptl_crystal_size_max 0.3
_exptl_crystal_size_mid 0.22
_exptl_crystal_size_min 0.12
_refine_diff_density_max 0.966
_refine_diff_density_min -0.711
_refine_ls_extinction_method none
_refine_ls_goodness_of_fit_ref 1.041
_refine_ls_hydrogen_treatment constr
_refine_ls_matrix_type full
_refine_ls_number_parameters 221
_refine_ls_number_reflns 4122
_refine_ls_number_restraints 0
_refine_ls_restrained_S_all 1.041
_refine_ls_R_factor_gt 0.0427
_refine_ls_shift/su_max 0.008
_refine_ls_structure_factor_coef Fsqd
_refine_ls_weighting_details 'calc w = 1/[\s^2^(Fo^2^)+(0.0504P)^2^+1.1152P] where P = (Fo^2^+2Fc^2^)/3'
_refine_ls_weighting_scheme calc
_refine_ls_wR_factor_ref 0.1134
_reflns_number_gt 3598
_reflns_number_total 4122
_reflns_threshold_expression I>2\s(I)
_cod_data_source_file su6207.cif
_cod_data_source_block III
_cod_original_formula_sum 'C13 H16 Cl2 N4 O4 S1'
_cod_database_code 2206558
_cod_database_fobs_code 2206558

loop_
_symmetry_equiv_pos_as_xyz
'x, y, z'
'-x, -y, -z'

loop_
_atom_site_label
_atom_site_fract_x
_atom_site_fract_y
_atom_site_fract_z
_atom_site_U_iso_or_equiv
_atom_site_adp_type
_atom_site_calc_flag
_atom_site_refinement_flags
_atom_site_occupancy
_atom_site_type_symbol
C1 -0.1236(3) 0.66058(19) 0.83790(13) 0.0148(4) Uani d . 1 C
C2 -0.1121(3) 0.60402(19) 0.67132(14) 0.0138(3) Uani d . 1 C
C3 0.0722(3) 0.35271(19) 0.72120(14) 0.0158(4) Uani d . 1 C
C4 0.2341(3) 0.2618(2) 0.68396(16) 0.0204(4) Uani d . 1 C
H4 0.3396 0.2976 0.644 0.024 Uiso calc R 1 H
C5 0.2403(3) 0.1181(2) 0.70574(17) 0.0239(4) Uani d . 1 C
C6 0.0867(3) 0.0625(2) 0.76232(16) 0.0233(4) Uani d . 1 C
H6 0.091 -0.036 0.7764 0.028 Uiso calc R 1 H
C7 -0.0746(3) 0.1568(2) 0.79784(15) 0.0208(4) Uani d . 1 C
C8 -0.0847(3) 0.3014(2) 0.77924(14) 0.0178(4) Uani d . 1 C
H8 -0.1951 0.3633 0.8052 0.021 Uiso calc R 1 H
C9 -0.0460(3) 0.7366(2) 0.61104(14) 0.0159(4) Uani d . 1 C
C10 0.1526(4) 0.8174(2) 0.47716(16) 0.0280(5) Uani d . 1 C
H10A 0.0361 0.894 0.4547 0.042 Uiso calc R 1 H
H10B 0.2282 0.7837 0.421 0.042 Uiso calc R 1 H
H10C 0.2502 0.8515 0.5171 0.042 Uiso calc R 1 H
C11 -0.2588(3) 0.5501(2) 0.60647(14) 0.0178(4) Uani d . 1 C
H11A -0.3193 0.474 0.6444 0.027 Uiso calc R 1 H
H11B -0.178 0.5148 0.5521 0.027 Uiso calc R 1 H
H11C -0.3729 0.6268 0.5814 0.027 Uiso calc R 1 H
C12 -0.1282(4) 0.7229(2) 0.99991(15) 0.0250(4) Uani d . 1 C
H12A -0.0447 0.6309 1.0248 0.037 Uiso calc R 1 H
H12B -0.2335 0.7515 1.0483 0.037 Uiso calc R 1 H
H12C -0.0343 0.7922 0.9868 0.037 Uiso calc R 1 H
C13 -0.4647(3) 0.7558(3) 0.90592(18) 0.0309(5) Uani d . 1 C
H13A -0.5083 0.7999 0.8399 0.046 Uiso calc R 1 H
H13B -0.5091 0.8229 0.9512 0.046 Uiso calc R 1 H
H13C -0.531 0.6729 0.924 0.046 Uiso calc R 1 H
Cl1 0.44579(10) 0.00763(6) 0.65810(5) 0.03759(17) Uani d . 1 Cl
Cl2 -0.26911(10) 0.09084(6) 0.86943(4) 0.03419(16) Uani d . 1 Cl
N1 0.0816(2) 0.50010(16) 0.69802(12) 0.0144(3) Uani d . 1 N
N2 0.0851(3) 0.62284(19) 0.85186(13) 0.0200(4) Uani d . 1 N
N3 -0.2256(2) 0.64237(17) 0.75777(12) 0.0159(3) Uani d . 1 N
H3 -0.3647 0.6541 0.758 0.019 Uiso calc R 1 H
N4 -0.2360(3) 0.71399(19) 0.90983(12) 0.0193(3) Uani d . 1 N
O1 0.3183(2) 0.67376(15) 0.71171(11) 0.0205(3) Uani d . 1 O
O2 0.3894(2) 0.44597(15) 0.81466(11) 0.0221(3) Uani d . 1 O
O3 -0.1032(2) 0.85357(15) 0.62922(11) 0.0227(3) Uani d . 1 O
O4 0.0682(2) 0.70293(14) 0.53453(10) 0.0199(3) Uani d . 1 O
S1 0.23510(7) 0.56187(5) 0.77145(3) 0.01534(12) Uani d . 1 S

loop_
_atom_site_aniso_label
_atom_site_aniso_U_11
_atom_site_aniso_U_22
_atom_site_aniso_U_33
_atom_site_aniso_U_12
_atom_site_aniso_U_13
_atom_site_aniso_U_23
C1 0.0154(9) 0.0142(8) 0.0162(9) -0.0061(7) 0.0003(7) -0.0023(7)
C2 0.0111(8) 0.0137(8) 0.0169(9) -0.0015(6) 0.0003(7) -0.0044(7)
C3 0.0150(9) 0.0126(8) 0.0199(9) -0.0023(7) -0.0018(7) -0.0031(7)
C4 0.0164(9) 0.0171(9) 0.0275(10) -0.0024(7) 0.0028(8) -0.0039(8)
C5 0.0223(10) 0.0166(10) 0.0322(11) 0.0009(8) -0.0013(8) -0.0073(8)
C6 0.0290(11) 0.0133(9) 0.0274(11) -0.0039(8) -0.0057(9) -0.0010(8)
C7 0.0240(10) 0.0197(10) 0.0198(9) -0.0093(8) -0.0020(8) -0.0002(7)
C8 0.0176(9) 0.0173(9) 0.0192(9) -0.0045(7) 0.0000(7) -0.0036(7)
C9 0.0139(9) 0.0153(9) 0.0183(9) -0.0014(7) -0.0028(7) -0.0028(7)
C10 0.0419(13) 0.0222(11) 0.0215(10) -0.0134(9) 0.0067(9) -0.0001(8)
C11 0.0163(9) 0.0183(9) 0.0200(9) -0.0028(7) -0.0024(7) -0.0068(7)
C12 0.0329(12) 0.0277(11) 0.0164(10) -0.0080(9) -0.0019(8) -0.0064(8)
C13 0.0175(11) 0.0481(15) 0.0328(12) -0.0076(10) 0.0068(9) -0.0226(11)
Cl1 0.0339(3) 0.0192(3) 0.0583(4) 0.0028(2) 0.0104(3) -0.0119(3)
Cl2 0.0420(4) 0.0267(3) 0.0368(3) -0.0188(2) 0.0122(3) -0.0006(2)
N1 0.0107(7) 0.0115(7) 0.0210(8) -0.0019(6) -0.0004(6) -0.0026(6)
N2 0.0134(8) 0.0262(9) 0.0226(8) -0.0048(6) -0.0016(6) -0.0086(7)
N3 0.0094(7) 0.0213(8) 0.0186(8) -0.0028(6) 0.0012(6) -0.0081(6)
N4 0.0172(8) 0.0246(9) 0.0188(8) -0.0068(7) 0.0023(6) -0.0084(7)
O1 0.0154(7) 0.0190(7) 0.0280(8) -0.0082(5) -0.0006(6) 0.0002(6)
O2 0.0138(7) 0.0197(7) 0.0311(8) -0.0003(5) -0.0056(6) 0.0000(6)
O3 0.0229(8) 0.0136(7) 0.0311(8) 0.0000(5) 0.0015(6) -0.0057(6)
O4 0.0286(8) 0.0146(7) 0.0172(7) -0.0063(6) 0.0052(6) -0.0020(5)
S1 0.0096(2) 0.0147(2) 0.0220(2) -0.00317(16) -0.00136(16) -0.00202(17)

loop_
_atom_type_symbol
_atom_type_description
_atom_type_scat_dispersion_real
_atom_type_scat_dispersion_imag
_atom_type_scat_source
C C 0.0033 0.0016 'International Tables Vol C Tables 4.2.6.8 and 6.1.1.4'
H H 0 0 'International Tables Vol C Tables 4.2.6.8 and 6.1.1.4'
Cl Cl 0.1484 0.1585 'International Tables Vol C Tables 4.2.6.8 and 6.1.1.4'
N N 0.0061 0.0033 'International Tables Vol C Tables 4.2.6.8 and 6.1.1.4'
O O 0.0106 0.006 'International Tables Vol C Tables 4.2.6.8 and 6.1.1.4'
S S 0.1246 0.1234 'International Tables Vol C Tables 4.2.6.8 and 6.1.1.4'

loop_
_geom_angle_atom_site_label_1
_geom_angle_atom_site_label_2
_geom_angle_atom_site_label_3
_geom_angle
N2 C1 N4 116.91(17)
N2 C1 N3 123.79(17)
N4 C1 N3 119.25(17)
N3 C2 N1 110.77(15)
N3 C2 C11 109.67(15)
N1 C2 C11 111.88(15)
N3 C2 C9 109.62(15)
N1 C2 C9 108.08(14)
C11 C2 C9 106.70(15)
C4 C3 C8 120.87(18)
C4 C3 N1 115.87(17)
C8 C3 N1 123.23(17)
C5 C4 C3 119.37(19)
C5 C4 H4 120.3
C3 C4 H4 120.3
C6 C5 C4 121.7(2)
C6 C5 Cl1 120.22(16)
C4 C5 Cl1 118.03(17)
C5 C6 C7 117.40(18)
C5 C6 H6 121.3
C7 C6 H6 121.3
C8 C7 C6 122.75(19)
C8 C7 Cl2 118.57(17)
C6 C7 Cl2 118.67(16)
C7 C8 C3 117.85(18)
C7 C8 H8 121.1
C3 C8 H8 121.1
O3 C9 O4 125.60(18)
O3 C9 C2 123.52(18)
O4 C9 C2 110.73(15)
O4 C10 H10A 109.5
O4 C10 H10B 109.5
H10A C10 H10B 109.5
O4 C10 H10C 109.5
H10A C10 H10C 109.5
H10B C10 H10C 109.5
C2 C11 H11A 109.5
C2 C11 H11B 109.5
H11A C11 H11B 109.5
C2 C11 H11C 109.5
H11A C11 H11C 109.5
H11B C11 H11C 109.5
N4 C12 H12A 109.5
N4 C12 H12B 109.5
H12A C12 H12B 109.5
N4 C12 H12C 109.5
H12A C12 H12C 109.5
H12B C12 H12C 109.5
N4 C13 H13A 109.5
N4 C13 H13B 109.5
H13A C13 H13B 109.5
N4 C13 H13C 109.5
H13A C13 H13C 109.5
H13B C13 H13C 109.5
C3 N1 C2 120.58(15)
C3 N1 S1 115.60(12)
C2 N1 S1 110.31(12)
C1 N2 S1 121.62(14)
C1 N3 C2 122.02(16)
C1 N3 H3 119
C2 N3 H3 119
C1 N4 C13 122.96(17)
C1 N4 C12 119.34(17)
C13 N4 C12 117.57(17)
C9 O4 C10 115.38(16)
O2 S1 O1 115.69(9)
O2 S1 N2 110.28(10)
O1 S1 N2 110.10(9)
O2 S1 N1 107.65(8)
O1 S1 N1 106.09(8)
N2 S1 N1 106.52(8)

loop_
_geom_bond_atom_site_label_1
_geom_bond_atom_site_label_2
_geom_bond_distance
C1 N2 1.336(3)
C1 N4 1.338(2)
C1 N3 1.357(2)
C2 N3 1.457(2)
C2 N1 1.476(2)
C2 C11 1.530(3)
C2 C9 1.556(3)
C3 C4 1.389(3)
C3 C8 1.394(3)
C3 N1 1.442(2)
C4 C5 1.387(3)
C4 H4 0.95
C5 C6 1.385(3)
C5 Cl1 1.738(2)
C6 C7 1.394(3)
C6 H6 0.95
C7 C8 1.391(3)
C7 Cl2 1.735(2)
C8 H8 0.95
C9 O3 1.201(2)
C9 O4 1.330(2)
C10 O4 1.454(2)
C10 H10A 0.98
C10 H10B 0.98
C10 H10C 0.98
C11 H11A 0.98
C11 H11B 0.98
C11 H11C 0.98
C12 N4 1.468(3)
C12 H12A 0.98
C12 H12B 0.98
C12 H12C 0.98
C13 N4 1.453(3)
C13 H13A 0.98
C13 H13B 0.98
C13 H13C 0.98
N1 S1 1.6808(16)
N2 S1 1.5776(18)
N3 H3 0.88
O1 S1 1.4465(14)
O2 S1 1.4327(14)

loop_
_geom_hbond_atom_site_label_D
_geom_hbond_atom_site_label_H
_geom_hbond_atom_site_label_A
_geom_hbond_site_symmetry_A
_geom_hbond_distance_DH
_geom_hbond_distance_HA
_geom_hbond_distance_DA
_geom_hbond_angle_DHA
N3 H3 O1 1_455 0.88 2.12 2.964(2) 162

loop_
_cod_related_entry_id
_cod_related_entry_database
_cod_related_entry_code
1 ChemSpider 17262863
